data_4317769
loop_
_publ_author_name
'Vincent E. Kaasjager'
'Elisabeth Bouwman'
'S. Gorter'
'Jan Reedijk'
'Craig A. Grapperhaus'
'Joseph H. Reibenspies'
'Jason J. Smee'
'Marcetta Y. Darensbourg'
'Agnes Derecskei-Kovacs'
'Lisa M. Thomson'

_publ_section_title
;
 Unique Reactivity of a Tetradentate N2S2 Complex of Nickel: Intermediates
 in the Production of Sulfur Oxygenates
;
_journal_name_full 'Inorganic Chemistry'
_journal_page_first 1837
_journal_page_last 1844
_journal_paper_doi 10.1021/ic010784x
_journal_volume 41
_journal_year 2002
_chemical_formula_sum 'C8 H20 N2 Ni O3 S2'
_chemical_formula_weight 315.09
_chemical_name_systematic
;
?
;
_space_group_IT_number 61
_symmetry_cell_setting orthorhombic
_symmetry_space_group_name_Hall '-P 2ac 2ab'
_symmetry_space_group_name_H-M 'P b c a'
_atom_sites_solution_hydrogens geom
_atom_sites_solution_primary direct
_atom_sites_solution_secondary difmap
_audit_creation_method SHELXL-97
_cell_angle_alpha 90.00
_cell_angle_beta 90.00
_cell_angle_gamma 90.00
_cell_formula_units_Z 8
_cell_length_a 11.659(2)
_cell_length_b 13.119(3)
_cell_length_c 16.869(3)
_cell_measurement_reflns_used 25
_cell_measurement_temperature 293(2)
_cell_measurement_theta_max 31
_cell_measurement_theta_min 12
_cell_volume 2580.2(9)
_computing_cell_refinement 'CRT (MSC, 1999)'
_computing_data_collection 'CRT (MSC, 1999)'
_computing_data_reduction 'CRT (MSC, 1999)'
_computing_molecular_graphics 'Bruker SHELXTL'
_computing_publication_material 'Bruker SHELXTL'
_computing_structure_refinement 'SHELXL-97 (Sheldrick, 1997)'
_computing_structure_solution 'SHELXS-97 (Sheldrick, 1990)'
_diffrn_ambient_temperature 293(2)
_diffrn_measured_fraction_theta_full 0.999
_diffrn_measured_fraction_theta_max 0.999
_diffrn_measurement_device_type diffractometer
_diffrn_measurement_method theta-2theta
_diffrn_radiation_monochromator graphite
_diffrn_radiation_source 'fine-focus sealed tube'
_diffrn_radiation_type CuK\a
_diffrn_radiation_wavelength 1.54178
_diffrn_reflns_av_R_equivalents 0.0000
_diffrn_reflns_av_sigmaI/netI 0.0515
_diffrn_reflns_limit_h_max 13
_diffrn_reflns_limit_h_min 0
_diffrn_reflns_limit_k_max 14
_diffrn_reflns_limit_k_min 0
_diffrn_reflns_limit_l_max 18
_diffrn_reflns_limit_l_min 0
_diffrn_reflns_number 1918
_diffrn_reflns_theta_full 60.05
_diffrn_reflns_theta_max 60.05
_diffrn_reflns_theta_min 5.24
_diffrn_standards_decay_% <1%
_diffrn_standards_interval_count 197
_diffrn_standards_number 3
_exptl_absorpt_coefficient_mu 5.175
_exptl_absorpt_correction_T_max 0.732
_exptl_absorpt_correction_T_min 0.912
_exptl_absorpt_correction_type psi-scan
_exptl_crystal_colour red
_exptl_crystal_density_diffrn 1.622
_exptl_crystal_density_method 'not measured'
_exptl_crystal_description plate
_exptl_crystal_F_000 1328
_exptl_crystal_size_max 0.3
_exptl_crystal_size_mid 0.3
_exptl_crystal_size_min 0.1
_refine_diff_density_max 0.462
_refine_diff_density_min -0.399
_refine_diff_density_rms 0.081
_refine_ls_extinction_coef 0.00049(6)
_refine_ls_extinction_expression Fc^*^=kFc[1+0.001xFc^2^\l^3^/sin(2\q)]^-1/4^
_refine_ls_extinction_method SHELXL
_refine_ls_goodness_of_fit_ref 1.037
_refine_ls_hydrogen_treatment mixed
_refine_ls_matrix_type full
_refine_ls_number_parameters 148
_refine_ls_number_reflns 1918
_refine_ls_number_restraints 0
_refine_ls_restrained_S_all 1.037
_refine_ls_R_factor_all 0.0618
_refine_ls_R_factor_gt 0.0421
_refine_ls_shift/su_max 0.003
_refine_ls_shift/su_mean 0.001
_refine_ls_structure_factor_coef Fsqd
_refine_ls_weighting_details 'calc w=1/[\s^2^(Fo^2^)+(0.0499P)^2^+2.6649P] where P=(Fo^2^+2Fc^2^)/3'
_refine_ls_weighting_scheme calc
_refine_ls_wR_factor_gt 0.1082
_refine_ls_wR_factor_ref 0.1169
_reflns_number_gt 1512
_reflns_number_total 1918
_reflns_threshold_expression >2sigma(I)
_cod_data_source_file ic010784x_2.cif
_cod_data_source_block md213a
_cod_database_code 4317769

loop_
_symmetry_equiv_pos_as_xyz
'x, y, z'
'-x+1/2, -y, z+1/2'
'-x, y+1/2, -z+1/2'
'x+1/2, -y+1/2, -z'
'-x, -y, -z'
'x-1/2, y, -z-1/2'
'x, -y-1/2, z-1/2'
'-x-1/2, y-1/2, z'

loop_
_atom_site_label
_atom_site_type_symbol
_atom_site_fract_x
_atom_site_fract_y
_atom_site_fract_z
_atom_site_U_iso_or_equiv
_atom_site_adp_type
_atom_site_occupancy
_atom_site_calc_flag
_atom_site_refinement_flags
_atom_site_disorder_assembly
_atom_site_disorder_group
Ni1 Ni 1.16861(6) 0.40370(5) 0.23983(4) 0.0216(3) Uani 1 d . . .
S1 S 1.16505(10) 0.41851(9) 0.36486(6) 0.0320(3) Uani 1 d . . .
S2 S 1.03427(9) 0.51272(8) 0.21926(6) 0.0289(3) Uani 1 d . . .
O1 O 1.2198(3) 0.5124(3) 0.39199(18) 0.0518(10) Uani 1 d . . .
O2 O 1.0543(3) 0.3971(4) 0.4037(2) 0.0639(13) Uani 1 d . . .
O3 O 1.0001(3) 0.3471(3) 0.5598(2) 0.0624(12) Uani 1 d . . .
H1O3 H 1.0202 0.3618 0.5127 0.094 Uiso 1 d R . .
H2O3 H 0.9568 0.3975 0.5700 0.094 Uiso 1 d R . .
N1 N 1.2033(3) 0.3999(2) 0.12742(19) 0.0228(8) Uani 1 d . . .
N2 N 1.2609(3) 0.2824(2) 0.2521(2) 0.0253(8) Uani 1 d . . .
C1 C 1.0307(4) 0.5069(4) 0.1109(3) 0.0354(11) Uani 1 d . . .
H1A H 0.9517 0.5040 0.0930 0.042 Uiso 1 calc R . .
H1B H 1.0654 0.5681 0.0891 0.042 Uiso 1 calc R . .
C2 C 1.0950(4) 0.4139(4) 0.0809(3) 0.0334(11) Uani 1 d . . .
H2A H 1.0471 0.3538 0.0864 0.040 Uiso 1 calc R . .
H2B H 1.1132 0.4225 0.0252 0.040 Uiso 1 calc R . .
C3 C 1.2600(4) 0.3008(3) 0.1089(2) 0.0324(11) Uani 1 d . . .
H3A H 1.3073 0.3073 0.0619 0.039 Uiso 1 calc R . .
H3B H 1.2028 0.2485 0.0994 0.039 Uiso 1 calc R . .
C4 C 1.3331(4) 0.2728(3) 0.1798(3) 0.0326(11) Uani 1 d . . .
H4A H 1.3610 0.2035 0.1745 0.039 Uiso 1 calc R . .
H4B H 1.3986 0.3182 0.1833 0.039 Uiso 1 calc R . .
C5 C 1.3335(4) 0.2877(4) 0.3241(3) 0.0355(11) Uani 1 d . . .
H5A H 1.3927 0.3389 0.3171 0.043 Uiso 1 calc R . .
H5B H 1.3706 0.2225 0.3329 0.043 Uiso 1 calc R . .
C6 C 1.2595(4) 0.3147(4) 0.3950(3) 0.0376(12) Uani 1 d . . .
H6A H 1.3071 0.3359 0.4391 0.045 Uiso 1 calc R . .
H6B H 1.2146 0.2561 0.4114 0.045 Uiso 1 calc R . .
C7 C 1.2844(4) 0.4858(3) 0.1092(3) 0.0318(11) Uani 1 d . . .
H7A H 1.3527 0.4784 0.1405 0.048 Uiso 1 calc R . .
H7B H 1.2482 0.5496 0.1214 0.048 Uiso 1 calc R . .
H7C H 1.3042 0.4841 0.0539 0.048 Uiso 1 calc R . .
C8 C 1.1793(4) 0.1943(3) 0.2574(3) 0.0356(11) Uani 1 d . . .
H8A H 1.2214 0.1328 0.2677 0.053 Uiso 1 calc R . .
H8B H 1.1385 0.1876 0.2082 0.053 Uiso 1 calc R . .
H8C H 1.1257 0.2060 0.2996 0.053 Uiso 1 calc R . .

loop_
_atom_site_aniso_label
_atom_site_aniso_U_11
_atom_site_aniso_U_22
_atom_site_aniso_U_33
_atom_site_aniso_U_23
_atom_site_aniso_U_13
_atom_site_aniso_U_12
Ni1 0.0273(4) 0.0198(4) 0.0178(4) 0.0021(3) -0.0009(3) 0.0024(3)
S1 0.0343(6) 0.0422(7) 0.0195(6) 0.0019(5) -0.0001(5) 0.0040(6)
S2 0.0319(6) 0.0243(6) 0.0305(6) 0.0018(4) -0.0019(5) 0.0063(5)
O1 0.085(3) 0.041(2) 0.0291(18) -0.0075(16) -0.0128(18) 0.005(2)
O2 0.034(2) 0.130(4) 0.0279(19) 0.014(2) 0.0079(15) 0.006(2)
O3 0.094(3) 0.047(2) 0.046(2) 0.0156(17) 0.030(2) 0.014(2)
N1 0.0284(18) 0.0203(18) 0.0197(17) -0.0005(14) -0.0006(15) -0.0020(16)
N2 0.0266(18) 0.0173(17) 0.0322(19) 0.0041(16) -0.0026(16) 0.0017(15)
C1 0.043(3) 0.032(3) 0.031(3) 0.011(2) -0.010(2) -0.002(2)
C2 0.041(3) 0.036(3) 0.023(2) 0.003(2) -0.007(2) -0.005(2)
C3 0.046(3) 0.024(2) 0.027(2) -0.006(2) 0.004(2) 0.001(2)
C4 0.033(3) 0.023(2) 0.041(3) -0.002(2) 0.009(2) 0.007(2)
C5 0.034(3) 0.037(3) 0.035(3) 0.010(2) -0.007(2) 0.000(2)
C6 0.042(3) 0.042(3) 0.029(2) 0.015(2) -0.007(2) -0.003(2)
C7 0.039(3) 0.030(2) 0.027(2) 0.004(2) 0.002(2) -0.004(2)
C8 0.036(3) 0.023(2) 0.048(3) 0.006(2) 0.002(2) -0.008(2)

loop_
_atom_type_symbol
_atom_type_description
_atom_type_scat_dispersion_real
_atom_type_scat_dispersion_imag
_atom_type_scat_source
C C 0.0181 0.0091 'International Tables Vol C Tables 4.2.6.8 and 6.1.1.4'
H H 0.0000 0.0000 'International Tables Vol C Tables 4.2.6.8 and 6.1.1.4'
N N 0.0311 0.0180 'International Tables Vol C Tables 4.2.6.8 and 6.1.1.4'
O O 0.0492 0.0322 'International Tables Vol C Tables 4.2.6.8 and 6.1.1.4'
S S 0.3331 0.5567 'International Tables Vol C Tables 4.2.6.8 and 6.1.1.4'
Ni Ni -3.0029 0.5091 'International Tables Vol C Tables 4.2.6.8 and 6.1.1.4'

loop_
_geom_angle_atom_site_label_1
_geom_angle_atom_site_label_2
_geom_angle_atom_site_label_3
_geom_angle
_geom_angle_site_symmetry_1
_geom_angle_site_symmetry_3
_geom_angle_publ_flag
N2 Ni1 N1 88.11(14) . . ?
N2 Ni1 S1 88.85(10) . . ?
N1 Ni1 S1 168.45(11) . . ?
N2 Ni1 S2 166.23(11) . . ?
N1 Ni1 S2 90.66(11) . . ?
S1 Ni1 S2 94.90(5) . . ?
O1 S1 O2 113.8(2) . . ?
O1 S1 C6 106.2(2) . . ?
O2 S1 C6 105.2(2) . . ?
O1 S1 Ni1 112.38(15) . . ?
O2 S1 Ni1 116.23(15) . . ?
C6 S1 Ni1 101.37(15) . . ?
C1 S2 Ni1 98.63(16) . . ?
C3 N1 C2 111.7(3) . . ?
C3 N1 C7 109.4(3) . . ?
C2 N1 C7 109.4(3) . . ?
C3 N1 Ni1 108.6(2) . . ?
C2 N1 Ni1 109.4(3) . . ?
C7 N1 Ni1 108.2(3) . . ?
C5 N2 C4 110.7(3) . . ?
C5 N2 C8 110.5(3) . . ?
C4 N2 C8 110.1(3) . . ?
C5 N2 Ni1 111.5(3) . . ?
C4 N2 Ni1 107.3(2) . . ?
C8 N2 Ni1 106.7(3) . . ?
C2 C1 S2 110.8(3) . . ?
N1 C2 C1 109.9(4) . . ?
N1 C3 C4 107.2(3) . . ?
N2 C4 C3 108.0(3) . . ?
N2 C5 C6 109.4(4) . . ?
C5 C6 S1 107.4(3) . . ?

loop_
_geom_bond_atom_site_label_1
_geom_bond_atom_site_label_2
_geom_bond_distance
_geom_bond_site_symmetry_2
_geom_bond_publ_flag
Ni1 N2 1.933(3) . ?
Ni1 N1 1.940(3) . ?
Ni1 S1 2.1185(13) . ?
Ni1 S2 2.1491(13) . ?
S1 O1 1.461(4) . ?
S1 O2 1.474(4) . ?
S1 C6 1.823(5) . ?
S2 C1 1.831(5) . ?
N1 C3 1.491(5) . ?
N1 C2 1.498(5) . ?
N1 C7 1.503(5) . ?
N2 C5 1.482(5) . ?
N2 C4 1.487(5) . ?
N2 C8 1.500(5) . ?
C1 C2 1.519(6) . ?
C3 C4 1.513(6) . ?
C5 C6 1.517(6) . ?
